data_7052303
loop_
_publ_author_name
'S\'ebastien Floquet'
'Nathalie Guillou'
'Philippe N\'egrier'
'Eric Rivi\`ere'
'Marie-Laure Boillot'

_publ_section_title
;
 The crystallographic phase transition for a ferric thiosemicarbazone
 spin crossover complex studied by X-ray powder diffraction
;
_journal_issue 11
_journal_name_full 'New Journal of Chemistry'
_journal_page_first 1621
_journal_paper_doi 10.1039/b605326b
_journal_volume 30
_journal_year 2006
_chemical_formula_weight 625.05
_chemical_name_systematic ' ?'
_space_group_IT_number 14
_symmetry_cell_setting monoclinic
_symmetry_space_group_name_Hall '-P 2ybc'
_symmetry_space_group_name_H-M 'P 1 21/c 1'
_cell_angle_alpha 90.00000
_cell_angle_beta 90.258(2)
_cell_angle_gamma 90.00000
_cell_formula_units_Z 4
_cell_length_a 20.715(2)
_cell_length_b 11.397(1)
_cell_length_c 8.8804(7)
_cell_measurement_temperature 150
_cell_volume 2096.5(3)
_computing_molecular_graphics DIAMOND
_computing_structure_refinement FULLPROF
_computing_structure_solution 'SIRPOW and FOX'
_diffrn_measurement_device_type 'INEL CPS 120'
_diffrn_radiation_monochromator Quartz
_diffrn_radiation_type X-ray
_diffrn_source 'X-ray tube'
_diffrn_source_target Cu
_pd_meas_2theta_range_inc 0.029000
_pd_meas_2theta_range_max 80.00000
_pd_meas_2theta_range_min 3.18100
_pd_meas_number_of_points 2650
_pd_proc_2theta_range_inc 0.029000
_pd_proc_2theta_range_max 79.5000
_pd_proc_2theta_range_min 3.1952
_pd_proc_ls_background_function 'background points interpolation'
_pd_proc_ls_pref_orient_corr 'not refined'
_pd_proc_ls_profile_function Pseudo-Voigt
_pd_proc_ls_prof_R_factor 2.1936
_pd_proc_ls_prof_wR_expected 1.0141
_pd_proc_ls_prof_wR_factor 3.0804
_pd_proc_wavelength 1.540598
_pd_spec_mounting 'glass capillary'
_pd_spec_mount_mode transmission
_pd_spec_shape cylinder
_refine_ls_number_parameters 100
_refine_ls_number_reflns 1253
_refine_ls_number_restraints 70
_refine_ls_R_I_factor 9.4009
_cod_data_source_file b605326b.txt
_cod_data_source_block 150K
_cod_depositor_comments
;
The following automatic conversions were performed:
'_symmetry_cell_setting' value 'Monoclinic' changed to 'monoclinic'
according to '/home/saulius/struct/CIF-dictionaries/cif_core.dic'
dictionary named 'cif_core.dic' version 2.4.1 from 2010-06-29.

Automatic conversion script
Id: cif_fix_enum 1527 2010-12-29 10:47:43Z saulius 
;
_cod_original_sg_symbol_H-M 'P 21/C'
_cod_database_code 7052303

loop_
_symmetry_equiv_pos_as_xyz
x,y,z
-x,y+1/2,-z+1/2
-x,-y,-z
x,-y+1/2,z+1/2

loop_
_atom_site_label
_atom_site_fract_x
_atom_site_fract_y
_atom_site_fract_z
_atom_site_U_iso_or_equiv
_atom_site_occupancy
_atom_site_adp_type
_atom_site_type_symbol
Fe 0.2429(5) 0.0050(6) 0.2140(10) 0.00000 1.00000 Uiso Fe
Br1 0.0145(4) 0.1450(6) 0.6531(10) 0.00000 1.00000 Uiso Br
S1 -0.3134(8) 0.4863(11) 0.0948(18) 0.00000 1.00000 Uiso S
C11 -0.0479(17) 0.2547(14) 0.593(5) 0.00000 1.00000 Uiso C
C12 -0.0397(15) 0.3725(15) 0.629(7) 0.00000 1.00000 Uiso C
C13 -0.0903(20) 0.450(3) 0.594(5) 0.00000 1.00000 Uiso C
C14 -0.1346(20) 0.421(2) 0.480(6) 0.00000 1.00000 Uiso C
C15 -0.136(2) 0.3039(16) 0.425(6) 0.00000 1.00000 Uiso C
C16 -0.097(2) 0.2208(18) 0.492(6) 0.00000 1.00000 Uiso C
C17 -0.184(2) 0.264(2) 0.307(6) 0.00000 1.00000 Uiso C
O1 -0.1811(14) 0.494(3) 0.451(3) 0.00000 1.00000 Uiso O
N11 -0.2286(18) 0.3354(14) 0.250(5) 0.00000 1.00000 Uiso N
N12 -0.2724(2) 0.2795(4) 0.1538(6) 0.00000 1.00000 Uiso N
C18 -0.305(2) 0.3391(12) 0.061(5) 0.00000 1.00000 Uiso C
N13 -0.345(2) 0.285(4) -0.030(5) 0.00000 1.00000 Uiso N
Br2 0.5083(4) 0.2380(7) 0.2663(8) 0.00000 1.00000 Uiso Br
S2 0.1654(8) 0.4403(10) 0.878(2) 0.00000 1.00000 Uiso S
C21 0.4513(16) 0.3277(10) 0.379(5) 0.00000 1.00000 Uiso C
C22 0.4506(18) 0.4489(13) 0.365(7) 0.00000 1.00000 Uiso C
C23 0.3993(17) 0.5134(18) 0.426(7) 0.00000 1.00000 Uiso C
C24 0.3491(18) 0.4536(15) 0.494(7) 0.00000 1.00000 Uiso C
C25 0.3564(20) 0.3353(13) 0.527(6) 0.00000 1.00000 Uiso C
C26 0.4003(19) 0.2715(19) 0.446(6) 0.00000 1.00000 Uiso C
C27 0.306(2) 0.2683(18) 0.617(7) 0.00000 1.00000 Uiso C
O2 0.3018(14) 0.513(3) 0.548(3) 0.00000 1.00000 Uiso O
N21 0.2607(19) 0.3242(8) 0.688(6) 0.00000 1.00000 Uiso N
N22 0.222(2) 0.2488(18) 0.767(5) 0.00000 1.00000 Uiso N
C28 0.185(3) 0.2878(14) 0.870(6) 0.00000 1.00000 Uiso C
N23 0.159(3) 0.211(3) 0.958(5) 0.00000 1.00000 Uiso N
Ow1 -0.242(2) -0.015(5) 0.257(5) 0.00000 1.00000 Uiso O

loop_
_atom_type_symbol
_atom_type_scat_Cromer_Mann_a1
_atom_type_scat_Cromer_Mann_b1
_atom_type_scat_Cromer_Mann_a2
_atom_type_scat_Cromer_Mann_b2
_atom_type_scat_Cromer_Mann_a3
_atom_type_scat_Cromer_Mann_b3
_atom_type_scat_Cromer_Mann_a4
_atom_type_scat_Cromer_Mann_b4
_atom_type_scat_Cromer_Mann_c
_atom_type_scat_dispersion_real
_atom_type_scat_dispersion_imag
_atom_type_scat_source
fe 11.76950 4.76110 7.35730 0.30720 3.52220 15.35350 2.30450 76.88050 1.03690 -1.17900 3.20400 International_Tables_for_Crystallography_Vol.C(1991)_Tables_6.1.1.4_and_6.1.1.5
br 17.17890 2.17230 5.23580 16.57960 5.63770 0.26090 3.98510 41.43280 2.95570 -0.76700 1.28300 International_Tables_for_Crystallography_Vol.C(1991)_Tables_6.1.1.4_and_6.1.1.5
s 6.90530 1.46790 5.20340 22.21510 1.43790 0.25360 1.58630 56.17200 0.86690 0.31900 0.55700 International_Tables_for_Crystallography_Vol.C(1991)_Tables_6.1.1.4_and_6.1.1.5
c 2.31000 20.84390 1.02000 10.20750 1.58860 0.56870 0.86500 51.65120 0.21560 0.01700 0.00900 International_Tables_for_Crystallography_Vol.C(1991)_Tables_6.1.1.4_and_6.1.1.5
o 3.04850 13.27710 2.28680 5.70110 1.54630 0.32390 0.86700 32.90890 0.25080 0.04700 0.03200 International_Tables_for_Crystallography_Vol.C(1991)_Tables_6.1.1.4_and_6.1.1.5
n 12.21260 0.00570 3.13220 9.89330 2.01250 28.99750 1.16630 0.58260 -11.52900 0.02900 0.01800 International_Tables_for_Crystallography_Vol.C(1991)_Tables_6.1.1.4_and_6.1.1.5
